data_7054385
loop_
_publ_author_name
'Guieu, Samuel'
'Cardona, Francisco'
'Rocha, Jo\~ao'
'Silva, Artur M. S.'

_publ_section_title
;
 Luminescent bi-metallic fluoroborate derivatives of bulky salen ligands
;
_journal_issue 11
_journal_name_full 'New J. Chem.'
_journal_page_first 5411
_journal_paper_doi 10.1039/C4NJ00941J
_journal_volume 38
_journal_year 2014
_chemical_formula_moiety 'C16 H14 B2 F4 N2 O2'
_chemical_formula_sum 'C16 H14 B2 F4 N2 O2'
_chemical_formula_weight 363.91
_chemical_name_systematic
;
3,3'-(ethane-1,2-diyl)bis(2,2-difluoro-2H-benzo[e][1,3,2]oxazaborinin-3-ium-2-uide)
;
_space_group_IT_number 14
_symmetry_cell_setting monoclinic
_symmetry_space_group_name_Hall '-P 2ybc'
_symmetry_space_group_name_H-M 'P 1 21/c 1'
_atom_sites_solution_hydrogens geom
_atom_sites_solution_primary direct
_atom_sites_solution_secondary difmap
_audit_creation_method SHELXL-97
_cell_angle_alpha 90.00
_cell_angle_beta 105.664(7)
_cell_angle_gamma 90.00
_cell_formula_units_Z 2
_cell_length_a 16.417(3)
_cell_length_b 5.4987(9)
_cell_length_c 9.0065(16)
_cell_measurement_temperature 180(2)
_cell_volume 782.8(2)
_computing_cell_refinement 'Bruker SMART'
_computing_data_collection 'Bruker SMART'
_computing_data_reduction 'Bruker SAINT'
_computing_molecular_graphics 'PLATON (Spek, 2009)'
_computing_publication_material 'SHELXL-97 (Sheldrick, 2008)'
_computing_structure_refinement 'SHELXL-97 (Sheldrick, 2008)'
_computing_structure_solution 'SHELXS-97 (Sheldrick, 2008)'
_diffrn_ambient_temperature 180(2)
_diffrn_measured_fraction_theta_full 0.985
_diffrn_measured_fraction_theta_max 0.985
_diffrn_measurement_device_type ccd
_diffrn_measurement_method 'omega and phi scans'
_diffrn_radiation_monochromator graphite
_diffrn_radiation_source 'fine-focus sealed tube'
_diffrn_radiation_type MoK\a
_diffrn_radiation_wavelength 0.71073
_diffrn_reflns_av_R_equivalents 0.1060
_diffrn_reflns_av_sigmaI/netI 0.0577
_diffrn_reflns_limit_h_max 19
_diffrn_reflns_limit_h_min -20
_diffrn_reflns_limit_k_max 6
_diffrn_reflns_limit_k_min -4
_diffrn_reflns_limit_l_max 10
_diffrn_reflns_limit_l_min -10
_diffrn_reflns_number 6664
_diffrn_reflns_theta_full 25.85
_diffrn_reflns_theta_max 25.85
_diffrn_reflns_theta_min 2.58
_diffrn_standards_interval_count 0.5
_diffrn_standards_interval_time 60
_exptl_absorpt_coefficient_mu 0.132
_exptl_absorpt_correction_T_max 0.9974
_exptl_absorpt_correction_T_min 0.9134
_exptl_absorpt_correction_type multi-scan
_exptl_absorpt_process_details '(SADABS; Bruker, 2008)'
_exptl_crystal_colour colourless
_exptl_crystal_density_diffrn 1.544
_exptl_crystal_density_method 'not measured'
_exptl_crystal_description block
_exptl_crystal_F_000 372
_exptl_crystal_size_max 0.70
_exptl_crystal_size_mid 0.10
_exptl_crystal_size_min 0.02
_refine_diff_density_max 0.317
_refine_diff_density_min -0.216
_refine_diff_density_rms 0.060
_refine_ls_extinction_method none
_refine_ls_goodness_of_fit_ref 1.068
_refine_ls_hydrogen_treatment constr
_refine_ls_matrix_type full
_refine_ls_number_parameters 118
_refine_ls_number_reflns 1492
_refine_ls_number_restraints 0
_refine_ls_restrained_S_all 1.068
_refine_ls_R_factor_all 0.0614
_refine_ls_R_factor_gt 0.0470
_refine_ls_shift/su_max 0.000
_refine_ls_shift/su_mean 0.000
_refine_ls_structure_factor_coef Fsqd
_refine_ls_weighting_details 'calc w=1/[\s^2^(Fo^2^)+(0.0448P)^2^+0.4240P] where P=(Fo^2^+2Fc^2^)/3'
_refine_ls_weighting_scheme calc
_refine_ls_wR_factor_gt 0.1072
_refine_ls_wR_factor_ref 0.1182
_reflns_number_gt 1202
_reflns_number_total 1492
_reflns_threshold_expression >2\s(I)
_cod_data_source_file c4nj00941j2.cif
_cod_data_source_block fc082
_cod_depositor_comments
;
The following automatic conversions were performed:

'_symmetry_cell_setting' value 'Monoclinic' changed to 'monoclinic'
according to
/usr/data/users/saulius/crontab/automatic-downloads/rss-feeds/RSC/lib/dictionaries/cif_core.dic
dictionary named 'cif_core.dic' version 2.4.2 from 2011-04-26.

Automatic conversion script
Id: cif_fix_values 2281 2013-09-26 08:29:07Z andrius 

 Adding full bibliography for 7054385--7054387.cif.
;
_cod_original_sg_symbol_Hall -P2ybc
_cod_original_sg_symbol_H-M P21/c
_cod_database_code 7054385

loop_
_symmetry_equiv_pos_as_xyz
'x, y, z'
'-x, y+1/2, -z+1/2'
'-x, -y, -z'
'x, -y-1/2, z-1/2'

loop_
_atom_site_label
_atom_site_type_symbol
_atom_site_fract_x
_atom_site_fract_y
_atom_site_fract_z
_atom_site_U_iso_or_equiv
_atom_site_adp_type
_atom_site_occupancy
_atom_site_symmetry_multiplicity
_atom_site_calc_flag
_atom_site_refinement_flags
F01 F 0.09616(7) 0.5917(2) 0.41699(13) 0.0290(3) Uani 1 1 d .
F02 F 0.14327(7) 0.8659(2) 0.27367(13) 0.0334(4) Uani 1 1 d .
O01 O 0.23389(8) 0.7298(3) 0.50535(17) 0.0324(4) Uani 1 1 d .
N01 N 0.11471(9) 1.0076(3) 0.50385(17) 0.0201(4) Uani 1 1 d .
C01 C 0.28441(12) 0.8735(4) 0.6113(2) 0.0261(5) Uani 1 1 d .
C06 C 0.25280(11) 1.0821(4) 0.6657(2) 0.0233(4) Uani 1 1 d .
C07 C 0.16499(12) 1.1385(4) 0.6089(2) 0.0221(4) Uani 1 1 d .
H07 H 0.1429 1.2755 0.6494 0.026 Uiso 1 1 calc R
C08 C 0.02433(11) 1.0695(4) 0.4522(2) 0.0235(4) Uani 1 1 d .
H08A H 0.0017 1.0271 0.3419 0.028 Uiso 1 1 calc R
H08B H 0.0169 1.2466 0.4635 0.028 Uiso 1 1 calc R
C02 C 0.36924(12) 0.8135(4) 0.6690(3) 0.0353(5) Uani 1 1 d .
H02 H 0.3912 0.6725 0.6325 0.042 Uiso 1 1 calc R
C05 C 0.30731(12) 1.2283(4) 0.7773(2) 0.0309(5) Uani 1 1 d .
H05 H 0.2861 1.3702 0.8141 0.037 Uiso 1 1 calc R
C03 C 0.42154(13) 0.9586(5) 0.7791(3) 0.0399(6) Uani 1 1 d .
H03 H 0.4794 0.9158 0.8187 0.048 Uiso 1 1 calc R
C04 C 0.39090(13) 1.1673(5) 0.8334(3) 0.0380(6) Uani 1 1 d .
H04 H 0.4277 1.2665 0.9089 0.046 Uiso 1 1 calc R
B01 B 0.14849(13) 0.7915(4) 0.4238(3) 0.0232(5) Uani 1 1 d .

loop_
_atom_site_aniso_label
_atom_site_aniso_U_11
_atom_site_aniso_U_22
_atom_site_aniso_U_33
_atom_site_aniso_U_23
_atom_site_aniso_U_13
_atom_site_aniso_U_12
F01 0.0418(7) 0.0157(6) 0.0291(7) -0.0009(5) 0.0091(5) -0.0058(5)
F02 0.0568(8) 0.0247(7) 0.0229(6) 0.0017(5) 0.0178(5) -0.0006(5)
O01 0.0315(8) 0.0272(9) 0.0368(8) -0.0113(7) 0.0064(6) 0.0032(6)
N01 0.0262(8) 0.0162(8) 0.0182(8) 0.0044(7) 0.0067(6) 0.0000(6)
C01 0.0281(10) 0.0247(11) 0.0253(10) 0.0021(9) 0.0069(8) -0.0011(8)
C06 0.0293(10) 0.0206(10) 0.0215(10) 0.0015(9) 0.0092(8) -0.0022(7)
C07 0.0318(10) 0.0163(10) 0.0195(9) 0.0018(8) 0.0095(8) -0.0014(7)
C08 0.0260(10) 0.0202(10) 0.0234(10) 0.0035(9) 0.0052(8) 0.0001(7)
C02 0.0311(11) 0.0317(13) 0.0438(13) 0.0011(11) 0.0111(10) 0.0055(9)
C05 0.0350(11) 0.0278(12) 0.0288(11) -0.0041(10) 0.0069(9) -0.0055(8)
C03 0.0256(11) 0.0440(15) 0.0457(14) 0.0077(12) 0.0022(10) 0.0001(9)
C04 0.0358(12) 0.0379(14) 0.0347(12) -0.0013(11) 0.0002(9) -0.0097(10)
B01 0.0324(12) 0.0163(11) 0.0216(11) -0.0004(10) 0.0086(9) -0.0028(8)

loop_
_atom_type_symbol
_atom_type_description
_atom_type_scat_dispersion_real
_atom_type_scat_dispersion_imag
_atom_type_scat_source
C C 0.0033 0.0016 'International Tables Vol C Tables 4.2.6.8 and 6.1.1.4'
H H 0.0000 0.0000 'International Tables Vol C Tables 4.2.6.8 and 6.1.1.4'
B B 0.0013 0.0007 'International Tables Vol C Tables 4.2.6.8 and 6.1.1.4'
N N 0.0061 0.0033 'International Tables Vol C Tables 4.2.6.8 and 6.1.1.4'
O O 0.0106 0.0060 'International Tables Vol C Tables 4.2.6.8 and 6.1.1.4'
F F 0.0171 0.0103 'International Tables Vol C Tables 4.2.6.8 and 6.1.1.4'

loop_
_geom_angle_atom_site_label_1
_geom_angle_atom_site_label_2
_geom_angle_atom_site_label_3
_geom_angle
_geom_angle_site_symmetry_1
_geom_angle_site_symmetry_3
C01 O01 B01 123.77(17) . .
C07 N01 C08 119.53(17) . .
C07 N01 B01 121.56(16) . .
C08 N01 B01 118.84(15) . .
O01 C01 C02 119.5(2) . .
O01 C01 C06 121.02(17) . .
C02 C01 C06 119.53(19) . .
C01 C06 C05 119.63(18) . .
C01 C06 C07 119.11(17) . .
C05 C06 C07 121.24(19) . .
N01 C07 C06 121.62(18) . .
N01 C07 H07 119.2 . .
C06 C07 H07 119.2 . .
N01 C08 C08 110.02(19) . 3_576
N01 C08 H08A 109.7 . .
C08 C08 H08A 109.7 3_576 .
N01 C08 H08B 109.7 . .
C08 C08 H08B 109.7 3_576 .
H08A C08 H08B 108.2 . .
C03 C02 C01 119.9(2) . .
C03 C02 H02 120.0 . .
C01 C02 H02 120.0 . .
C04 C05 C06 120.4(2) . .
C04 C05 H05 119.8 . .
C06 C05 H05 119.8 . .
C02 C03 C04 121.1(2) . .
C02 C03 H03 119.5 . .
C04 C03 H03 119.5 . .
C05 C04 C03 119.5(2) . .
C05 C04 H04 120.2 . .
C03 C04 H04 120.2 . .
F01 B01 F02 108.35(16) . .
F01 B01 O01 110.08(17) . .
F02 B01 O01 111.18(17) . .
F01 B01 N01 109.23(16) . .
F02 B01 N01 106.68(16) . .
O01 B01 N01 111.20(16) . .

loop_
_geom_bond_atom_site_label_1
_geom_bond_atom_site_label_2
_geom_bond_distance
_geom_bond_site_symmetry_2
F01 B01 1.386(2) .
F02 B01 1.393(2) .
O01 C01 1.340(2) .
O01 B01 1.437(3) .
N01 C07 1.294(2) .
N01 C08 1.470(2) .
N01 B01 1.567(3) .
C01 C02 1.388(3) .
C01 C06 1.401(3) .
C06 C05 1.404(3) .
C06 C07 1.427(3) .
C07 H07 0.9500 .
C08 C08 1.528(4) 3_576
C08 H08A 0.9900 .
C08 H08B 0.9900 .
C02 C03 1.378(3) .
C02 H02 0.9500 .
C05 C04 1.370(3) .
C05 H05 0.9500 .
C03 C04 1.393(4) .
C03 H03 0.9500 .
C04 H04 0.9500 .

loop_
_geom_torsion_atom_site_label_1
_geom_torsion_atom_site_label_2
_geom_torsion_atom_site_label_3
_geom_torsion_atom_site_label_4
_geom_torsion
_geom_torsion_site_symmetry_4
B01 O01 C01 C02 -171.50(19) .
B01 O01 C01 C06 9.0(3) .
O01 C01 C06 C05 179.68(19) .
C02 C01 C06 C05 0.2(3) .
O01 C01 C06 C07 1.3(3) .
C02 C01 C06 C07 -178.22(19) .
C08 N01 C07 C06 178.41(17) .
B01 N01 C07 C06 -4.7(3) .
C01 C06 C07 N01 -3.0(3) .
C05 C06 C07 N01 178.59(18) .
C07 N01 C08 C08 -91.7(3) 3_576
B01 N01 C08 C08 91.3(2) 3_576
O01 C01 C02 C03 -179.3(2) .
C06 C01 C02 C03 0.2(3) .
C01 C06 C05 C04 -0.2(3) .
C07 C06 C05 C04 178.2(2) .
C01 C02 C03 C04 -0.5(4) .
C06 C05 C04 C03 -0.1(3) .
C02 C03 C04 C05 0.5(4) .
C01 O01 B01 F01 -136.39(19) .
C01 O01 B01 F02 103.5(2) .
C01 O01 B01 N01 -15.2(3) .
C07 N01 B01 F01 134.78(18) .
C08 N01 B01 F01 -48.3(2) .
C07 N01 B01 F02 -108.31(19) .
C08 N01 B01 F02 68.6(2) .
C07 N01 B01 O01 13.1(3) .
C08 N01 B01 O01 -170.01(16) .
